data_4505791
loop_
_publ_author_name
'Chyall, Leonard J.'
'Tower, Jeanette M.'
'Coates, David A.'
'Houston, Travis L.'
'Childs, Scott L.'

_publ_section_title
;
 Polymorph Generation in Capillary Spaces:&#x2009; The Preparation and
 Structural Analysis of a Metastable Polymorph of Nabumetone
;
_journal_issue 6
_journal_name_full 'Crystal Growth &amp; Design'
_journal_page_first 505
_journal_paper_doi 10.1021/cg0200311
_journal_volume 2
_journal_year 2002
_chemical_compound_source Nabumatone
_chemical_formula_structural 'C15 H16 O2'
_chemical_formula_sum 'C15 H16 O2'
_chemical_formula_weight 228.29
_chemical_name_systematic
; 
Nabumatone Form I
;
_space_group_IT_number 14
_symmetry_cell_setting monoclinic
_symmetry_space_group_name_Hall '-P 2ybc'
_symmetry_space_group_name_H-M 'P 1 21/c 1'
_atom_type_scat_source 'International Tables for Crystallography (Vol C)'
_cell_angle_alpha 90.00
_cell_angle_beta 111.9288(11)
_cell_angle_gamma 90.00
_cell_formula_units_Z 8
_cell_length_a 21.8603(5)
_cell_length_b 5.33350(10)
_cell_length_c 22.2337(6)
_cell_measurement_reflns_used 18550
_cell_measurement_temperature 150
_cell_measurement_theta_max 27
_cell_measurement_theta_min 5
_cell_volume 2404.72(10)
_computing_cell_refinement DENZO/SCALEPACK_(Otwinowski,_1996)
_computing_data_collection Collect_(Nonius,_1998)
_computing_data_reduction DENZO/SCALEPACK_(Otwinowski,_1996)
_computing_molecular_graphics
;
    ORTEP_Johnson_ 1976
    Xtal_GX_Hall_1995
    PLUTON_Spek_1991
;
_computing_publication_material CIF_VAX_MolEN_(Fair,_1990)
_computing_structure_refinement SHELX97_(Sheldrick,_1997)
_computing_structure_solution Direct_methods_(SIR97,_Altomare_et_al.,_1997)
_diffrn_ambient_temperature 150
_diffrn_measurement_device_type Nonius_KappaCCD
_diffrn_radiation_type MO-K\a
_diffrn_radiation_wavelength 0.71073
_diffrn_reflns_av_R_equivalents 0.044
_diffrn_reflns_limit_h_max 28
_diffrn_reflns_limit_h_min -28
_diffrn_reflns_limit_k_max 6
_diffrn_reflns_limit_k_min -6
_diffrn_reflns_limit_l_max 28
_diffrn_reflns_limit_l_min -28
_diffrn_reflns_number 18550
_diffrn_reflns_theta_max 27.50
_diffrn_reflns_theta_min 5.00
_exptl_absorpt_coefficient_mu 0.077
_exptl_absorpt_correction_T_max 0.9735
_exptl_absorpt_correction_T_min 0.7276
_exptl_absorpt_correction_type refined_empirical_Otwinowski_&_Minor,_1996
_exptl_crystal_colour colorless
_exptl_crystal_density_diffrn 1.26
_exptl_crystal_description cube
_exptl_crystal_F_000 976
_exptl_crystal_size_max 0.41
_exptl_crystal_size_mid 0.38
_exptl_crystal_size_min 0.35
_refine_diff_density_max 0.21
_refine_diff_density_min -0.20
_refine_ls_extinction_coef 0.66E-02
_refine_ls_extinction_method SHELXL97_(Sheldrick_1997)
_refine_ls_goodness_of_fit_ref 1.008
_refine_ls_hydrogen_treatment H_atoms_riding
_refine_ls_matrix_type full
_refine_ls_number_parameters 312
_refine_ls_number_reflns 5438
_refine_ls_number_restraints 0
_refine_ls_R_factor_gt 0.044
_refine_ls_shift/su_max 0.001
_refine_ls_structure_factor_coef Fsqd
_refine_ls_weighting_details '1/[\s^2^(Fo^2^)+(0.0619P)^2^+0.0559P] where P=(Fo^2^+2Fc^2^)/3  '
_refine_ls_weighting_scheme calc
_refine_ls_wR_factor_ref 0.108
_reflns_number_gt 4062
_reflns_number_total 5441
_reflns_threshold_expression >2.0\s(I)
_cod_data_source_file cg0200311.cif
_cod_data_source_block NabumatoneI
_cod_depositor_comments
;
The following automatic conversions were performed:

'_refine_ls_weighting_scheme' value 'calc ' changed to 'calc'
according to /home/saulius/struct/CIF-dictionaries/cif_core.dic
dictionary named 'cif_core.dic' version 2.4.1 from 2010-06-29.

Automatic conversion script
Id: cif_fix_values 1715 2011-07-08 13:25:40Z adriana 
;
_cod_original_cell_volume 2404.71(18)
_cod_original_sg_symbol_H-M 'p 1 21/c 1'
_cod_database_code 4505791

loop_
_symmetry_equiv_pos_as_xyz
'x, y, z'
'-x, y+1/2, -z+1/2'
'-x, -y, -z'
'x, -y+1/2, z+1/2'

loop_
_atom_site_aniso_label
_atom_site_aniso_U_11
_atom_site_aniso_U_22
_atom_site_aniso_U_33
_atom_site_aniso_U_12
_atom_site_aniso_U_13
_atom_site_aniso_U_23
O(121) 0.0319(6) 0.0420(6) 0.0323(6) -0.0088(5) 0.0186(5) -0.0037(5)
O(173) 0.0393(7) 0.0369(6) 0.0568(7) 0.0009(5) 0.0247(6) 0.0122(6)
O(221) 0.0318(6) 0.0441(6) 0.0371(6) 0.0100(5) 0.0197(5) 0.0053(5)
O(273) 0.0396(6) 0.0347(6) 0.0487(7) 0.0018(5) 0.0236(5) -0.0087(5)
C(11) 0.0277(7) 0.0259(7) 0.0267(7) -0.0023(6) 0.0102(6) -0.0023(6)
C(12) 0.0245(7) 0.0291(7) 0.0291(8) 0.0019(6) 0.0130(6) 0.0025(6)
C(13) 0.0303(8) 0.0331(7) 0.0271(8) 0.0021(6) 0.0144(6) -0.0030(6)
C(14) 0.0308(8) 0.0279(7) 0.0302(8) -0.0021(6) 0.0128(7) -0.0061(6)
C(15) 0.0230(7) 0.0251(7) 0.0247(7) 0.0045(6) 0.0082(6) 0.0015(6)
C(16) 0.0260(7) 0.0235(6) 0.0303(8) 0.0007(6) 0.0097(6) 0.0015(6)
C(17) 0.0240(7) 0.0262(7) 0.0276(8) 0.0030(6) 0.0103(6) 0.0050(6)
C(18) 0.0334(8) 0.0345(7) 0.0252(7) 0.0006(6) 0.0150(6) 0.0002(6)
C(19) 0.0331(8) 0.0297(7) 0.0282(8) -0.0046(6) 0.0126(7) -0.0039(6)
C(21) 0.0267(7) 0.0263(7) 0.0306(8) 0.0034(6) 0.0108(6) -0.0010(6)
C(22) 0.0245(7) 0.0308(7) 0.0292(8) 0.0002(6) 0.0123(6) -0.0042(6)
C(23) 0.0299(8) 0.0338(7) 0.0301(8) 0.0010(6) 0.0132(7) 0.0052(6)
C(24) 0.0294(8) 0.0287(7) 0.0339(8) 0.0048(6) 0.0109(7) 0.0037(7)
C(25) 0.0236(7) 0.0243(6) 0.0275(7) -0.0017(6) 0.0088(6) -0.0029(6)
C(26) 0.0250(7) 0.0256(7) 0.0329(8) 0.0019(6) 0.0105(6) -0.0027(6)
C(27) 0.0229(7) 0.0297(7) 0.0312(8) -0.0042(6) 0.0108(6) -0.0083(6)
C(28) 0.0325(8) 0.0346(8) 0.0285(8) -0.0019(6) 0.0148(7) -0.0008(6)
C(29) 0.0331(8) 0.0281(7) 0.0325(8) 0.0039(6) 0.0134(7) 0.0024(6)
C(110) 0.0250(7) 0.0253(6) 0.0241(7) 0.0034(6) 0.0094(6) 0.0010(6)
C(122) 0.0300(8) 0.0354(8) 0.0382(9) -0.0039(7) 0.0158(7) 0.0008(7)
C(171) 0.0300(8) 0.0292(7) 0.0324(8) 0.0016(6) 0.0148(7) 0.0055(7)
C(172) 0.0292(8) 0.0285(7) 0.0309(8) 0.0006(6) 0.0142(7) 0.0027(6)
C(173) 0.0288(8) 0.0314(7) 0.0278(8) -0.0021(6) 0.0115(6) 0.0001(6)
C(174) 0.0308(8) 0.0404(9) 0.0428(9) 0.0006(7) 0.0183(7) -0.0020(7)
C(210) 0.0245(7) 0.0238(6) 0.0274(7) -0.0014(6) 0.0096(6) -0.0030(6)
C(222) 0.0320(9) 0.0367(8) 0.0453(10) 0.0069(7) 0.0188(8) -0.0005(7)
C(271) 0.0301(8) 0.0339(8) 0.0345(8) -0.0026(6) 0.0157(7) -0.0099(7)
C(272) 0.0290(8) 0.0302(7) 0.0276(8) 0.0000(6) 0.0125(6) -0.0044(6)
C(273) 0.0293(8) 0.0288(7) 0.0248(7) 0.0028(6) 0.0109(6) 0.0014(6)
C(274) 0.0311(8) 0.0381(8) 0.0409(9) -0.0003(7) 0.0176(7) 0.0019(7)

loop_
_atom_site_label
_atom_site_fract_x
_atom_site_fract_y
_atom_site_fract_z
_atom_site_U_iso_or_equiv
_atom_site_thermal_displace_type
_atom_site_calc_flag
O(121) 0.03345(5) -0.70047(19) 0.13345(5) 0.0335(4) Uani ?
O(173) 0.36851(5) 0.09475(19) -0.06259(6) 0.0424(4) Uani ?
O(221) 0.47479(5) -0.0504(2) 0.11915(5) 0.0357(4) Uani ?
O(273) 0.12236(5) 0.44289(19) 0.32470(5) 0.0389(4) Uani ?
C(11) 0.08641(7) -0.6647(3) 0.05509(7) 0.0268(4) Uani ?
C(12) 0.07634(7) -0.5899(3) 0.10954(7) 0.0267(4) Uani ?
C(13) 0.11191(7) -0.3854(3) 0.14664(7) 0.0291(5) Uani ?
C(14) 0.15500(7) -0.2548(3) 0.12755(7) 0.0292(5) Uani ?
C(15) 0.16595(7) -0.3220(2) 0.07048(7) 0.0245(4) Uani ?
C(16) 0.20926(7) -0.1851(2) 0.04835(7) 0.0268(4) Uani ?
C(17) 0.21929(7) -0.2522(2) -0.00680(7) 0.0257(4) Uani ?
C(18) 0.18579(7) -0.4662(3) -0.04111(7) 0.0299(4) Uani ?
C(19) 0.14371(7) -0.6024(3) -0.02158(7) 0.0300(5) Uani ?
C(21) 0.41879(7) -0.1131(3) 0.19430(7) 0.0278(4) Uani ?
C(22) 0.42822(7) 0.0099(3) 0.14459(7) 0.0275(4) Uani ?
C(23) 0.38834(7) 0.2163(3) 0.11397(7) 0.0307(5) Uani ?
C(24) 0.34138(7) 0.3027(3) 0.13542(7) 0.0309(5) Uani ?
C(25) 0.33121(7) 0.1853(2) 0.18849(7) 0.0253(4) Uani ?
C(26) 0.28540(7) 0.2790(3) 0.21412(7) 0.0279(4) Uani ?
C(27) 0.27709(7) 0.1692(3) 0.26637(7) 0.0277(4) Uani ?
C(28) 0.31423(7) -0.0483(3) 0.29324(7) 0.0309(5) Uani ?
C(29) 0.35891(7) -0.1443(3) 0.26975(7) 0.0309(5) Uani ?
C(110) 0.13172(7) -0.5320(2) 0.03461(7) 0.0247(4) Uani ?
C(122) -0.01184(7) -0.8797(3) 0.09331(7) 0.0336(5) Uani ?
C(171) 0.26511(7) -0.1090(3) -0.03079(7) 0.0296(5) Uani ?
C(172) 0.32940(7) -0.2491(3) -0.01824(7) 0.0287(5) Uani ?
C(173) 0.37751(7) -0.1188(3) -0.04168(7) 0.0291(5) Uani ?
C(174) 0.43750(8) -0.2659(3) -0.03710(8) 0.0367(5) Uani ?
C(210) 0.36971(7) -0.0284(2) 0.21711(7) 0.0253(4) Uani ?
C(222) 0.52202(7) -0.2374(3) 0.15229(8) 0.0367(5) Uani ?
C(271) 0.22990(7) 0.2762(3) 0.29489(7) 0.0318(5) Uani ?
C(272) 0.16655(7) 0.1255(3) 0.27711(7) 0.0284(5) Uani ?
C(273) 0.11609(7) 0.2344(3) 0.30104(7) 0.0274(4) Uani ?
C(274) 0.05765(8) 0.0735(3) 0.29295(8) 0.0355(5) Uani ?
H(11) 0.0637 -0.8022 0.0315 0.0350 Uiso calc
H(13) 0.1058 -0.3396 0.1844 0.0380 Uiso calc
H(14) 0.1777 -0.1194 0.1522 0.0380 Uiso calc
H(16) 0.2314 -0.0465 0.0719 0.0350 Uiso calc
H(18) 0.1927 -0.5156 -0.0782 0.0390 Uiso calc
H(19) 0.1227 -0.7424 -0.0453 0.0390 Uiso calc
H(21) 0.4445 -0.2521 0.2132 0.0360 Uiso calc
H(23) 0.3941 0.2938 0.0790 0.0400 Uiso calc
H(24) 0.3157 0.4398 0.1152 0.0400 Uiso calc
H(26) 0.2602 0.4189 0.1950 0.0360 Uiso calc
H(28) 0.3081 -0.1280 0.3278 0.0400 Uiso calc
H(29) 0.3826 -0.2876 0.2885 0.0400 Uiso calc
H(12A) -0.0356 -0.8070 0.0516 0.0440 Uiso calc
H(12B) -0.0423 -0.9282 0.1130 0.0440 Uiso calc
H(12C) 0.0119 -1.0245 0.0883 0.0440 Uiso calc
H(17A) 0.2748 0.0527 -0.0093 0.0390 Uiso calc
H(17B) 0.2433 -0.0794 -0.0770 0.0390 Uiso calc
H(17C) 0.3508 -0.2774 0.0280 0.0370 Uiso calc
H(17D) 0.3190 -0.4119 -0.0390 0.0370 Uiso calc
H(17E) 0.4604 -0.1803 -0.0605 0.0480 Uiso calc
H(17F) 0.4245 -0.4294 -0.0555 0.0480 Uiso calc
H(17G) 0.4661 -0.2822 0.0076 0.0480 Uiso calc
H(22A) 0.5422 -0.1943 0.1974 0.0480 Uiso calc
H(22B) 0.5553 -0.2469 0.1338 0.0480 Uiso calc
H(22C) 0.5004 -0.3968 0.1480 0.0480 Uiso calc
H(27A) 0.2190 0.4471 0.2797 0.0410 Uiso calc
H(27B) 0.2515 0.2813 0.3417 0.0410 Uiso calc
H(27C) 0.1468 0.1110 0.2303 0.0370 Uiso calc
H(27D) 0.1776 -0.0423 0.2946 0.0370 Uiso calc
H(27E) 0.0332 0.1448 0.3167 0.0460 Uiso calc
H(27F) 0.0722 -0.0918 0.3091 0.0460 Uiso calc
H(27G) 0.0300 0.0640 0.2478 0.0460 Uiso calc

loop_
_geom_angle_atom_site_label_1
_geom_angle_atom_site_label_2
_geom_angle_atom_site_label_3
_geom_angle
C(12) O(121) C(122) 117.47(11)
C(22) O(221) C(222) 117.08(11)
C(12) C(11) C(110) 119.94(13)
C(11) C(12) O(121) 125.22(13)
C(11) C(12) C(13) 120.43(13)
O(121) C(12) C(13) 114.35(12)
C(14) C(13) C(12) 120.48(13)
C(13) C(14) C(15) 121.06(13)
C(110) C(15) C(16) 119.46(13)
C(110) C(15) C(14) 118.19(13)
C(16) C(15) C(14) 122.35(13)
C(17) C(16) C(15) 121.68(13)
C(16) C(17) C(18) 117.96(13)
C(16) C(17) C(171) 122.25(13)
C(18) C(17) C(171) 119.78(13)
C(19) C(18) C(17) 122.17(13)
C(18) C(19) C(110) 120.49(13)
C(22) C(21) C(210) 119.92(13)
C(21) C(22) O(221) 125.42(13)
C(21) C(22) C(23) 120.82(13)
O(221) C(22) C(23) 113.76(12)
C(24) C(23) C(22) 120.32(14)
C(23) C(24) C(25) 120.79(13)
C(26) C(25) C(210) 119.57(13)
C(26) C(25) C(24) 122.06(13)
C(210) C(25) C(24) 118.35(13)
C(27) C(26) C(25) 121.82(13)
C(26) C(27) C(28) 118.10(13)
C(26) C(27) C(271) 121.41(13)
C(28) C(27) C(271) 120.49(13)
C(29) C(28) C(27) 121.69(14)
C(28) C(29) C(210) 120.95(13)
C(15) C(110) C(19) 118.20(13)
C(15) C(110) C(11) 119.85(12)
C(19) C(110) C(11) 121.94(13)
C(17) C(171) C(172) 112.11(11)
C(173) C(172) C(171) 115.20(11)
O(173) C(173) C(174) 121.87(13)
O(173) C(173) C(172) 121.95(13)
C(174) C(173) C(172) 116.17(12)
C(29) C(210) C(25) 117.80(13)
C(29) C(210) C(21) 122.44(13)
C(25) C(210) C(21) 119.71(13)
C(27) C(271) C(272) 112.93(11)
C(273) C(272) C(271) 114.83(11)
O(273) C(273) C(274) 122.08(13)
O(273) C(273) C(272) 121.70(13)
C(274) C(273) C(272) 116.21(12)

loop_
_geom_bond_atom_site_label_1
_geom_bond_atom_site_label_2
_geom_bond_distance
O(121) C(12) 1.3716(16)
O(121) C(122) 1.4248(17)
O(173) C(173) 1.2179(17)
O(221) C(22) 1.3747(16)
O(221) C(222) 1.4266(17)
O(273) C(273) 1.2159(17)
C(11) C(12) 1.3683(19)
C(11) C(110) 1.4236(19)
C(12) C(13) 1.4130(19)
C(13) C(14) 1.3607(19)
C(14) C(15) 1.4224(19)
C(15) C(110) 1.4156(19)
C(15) C(16) 1.4210(19)
C(16) C(17) 1.3715(19)
C(17) C(18) 1.416(2)
C(17) C(171) 1.5067(19)
C(18) C(19) 1.364(2)
C(19) C(110) 1.4194(19)
C(21) C(22) 1.3654(19)
C(21) C(210) 1.4208(19)
C(22) C(23) 1.411(2)
C(23) C(24) 1.364(2)
C(24) C(25) 1.425(2)
C(25) C(26) 1.4157(19)
C(25) C(210) 1.4186(19)
C(26) C(27) 1.3725(19)
C(27) C(28) 1.414(2)
C(27) C(271) 1.5100(19)
C(28) C(29) 1.368(2)
C(29) C(210) 1.4189(19)
C(171) C(172) 1.5227(19)
C(172) C(173) 1.5067(19)
C(173) C(174) 1.499(2)
C(271) C(272) 1.5204(19)
C(272) C(273) 1.5085(19)
C(273) C(274) 1.493(2)
